data_7703968
loop_
_publ_author_name
'Wu, Si-Guo'
'Zhan, Chang-Ye'
'Huang, Guo-Zhang'
'Ruan, Ze-Yu'
'Liu, Jun-Liang'
'Tong, Ming-Liang'

_publ_section_title
;
 Slow magnetic dynamics in centrosymmetric didysprosium and equilateral
 triangular tridysprosium molecules.
;
_journal_issue 13
_journal_name_full 'Dalton transactions (Cambridge, England : 2003)'
_journal_page_first 4164
_journal_page_last 4171
_journal_paper_doi 10.1039/d0dt00481b
_journal_volume 49
_journal_year 2020
_chemical_formula_moiety 'C136 H94 Dy3 N6 O11, 0.33(H3 O3), 7(H2 O), 3(CH2Cl2)'
_chemical_formula_sum 'C139 H115 Cl6 Dy3 N6 O19'
_chemical_formula_weight 2873.56
_space_group_crystal_system trigonal
_space_group_IT_number 148
_space_group_name_Hall '-R 3'
_space_group_name_H-M_alt 'R -3 :H'
_atom_sites_solution_hydrogens mixed
_audit_creation_method SHELXL-2018/3
_audit_update_record
;
2020-02-09 deposited with the CCDC.	2020-02-25 downloaded from the CCDC.
;
_cell_angle_alpha 90
_cell_angle_beta 90
_cell_angle_gamma 120
_cell_formula_units_Z 6
_cell_length_a 22.1474(8)
_cell_length_b 22.1474(8)
_cell_length_c 45.8653(18)
_cell_measurement_reflns_used 9890
_cell_measurement_temperature 120(2)
_cell_measurement_theta_max 28.181
_cell_measurement_theta_min 2.271
_cell_volume 19483.2(13)
_computing_cell_refinement 'SAINT v8.37A (Bruker, 2015)'
_computing_data_reduction 'SAINT v8.37A (Bruker, 2015)'
_computing_molecular_graphics 'Olex2 (Dolomanov et al., 2009)'
_computing_publication_material 'Olex2 (Dolomanov et al., 2009)'
_computing_structure_refinement 'SHELXL-2018/3 (Sheldrick, 2018)'
_computing_structure_solution 'SHELXT-2018/3 (Sheldrick, 2018)'
_diffrn_ambient_temperature 120(2)
_diffrn_measured_fraction_theta_full 0.998
_diffrn_measured_fraction_theta_max 0.998
_diffrn_measurement_device_type 'Bruker D8 QUEST'
_diffrn_measurement_method '\w scans'
_diffrn_radiation_type MoK\a
_diffrn_radiation_wavelength 0.71073
_diffrn_reflns_av_R_equivalents 0.0413
_diffrn_reflns_av_unetI/netI 0.0530
_diffrn_reflns_Laue_measured_fraction_full 0.998
_diffrn_reflns_Laue_measured_fraction_max 0.998
_diffrn_reflns_limit_h_max 23
_diffrn_reflns_limit_h_min -28
_diffrn_reflns_limit_k_max 29
_diffrn_reflns_limit_k_min -29
_diffrn_reflns_limit_l_max 61
_diffrn_reflns_limit_l_min -42
_diffrn_reflns_number 37695
_diffrn_reflns_point_group_measured_fraction_full 0.998
_diffrn_reflns_point_group_measured_fraction_max 0.998
_diffrn_reflns_theta_full 25.242
_diffrn_reflns_theta_max 28.265
_diffrn_reflns_theta_min 2.170
_exptl_absorpt_coefficient_mu 1.899
_exptl_absorpt_correction_T_max 0.7457
_exptl_absorpt_correction_T_min 0.5314
_exptl_absorpt_correction_type multi-scan
_exptl_absorpt_process_details
'SADABS-2014/5 (Bruker,2014/5) was used for absorption correction. wR2(int) was 0.1086 before and 0.0488 after correction. The Ratio of minimum to maximum transmission is 0.7126. The \l/2 correction factor is Not present.'
_exptl_crystal_colour yellow
_exptl_crystal_density_diffrn 1.469
_exptl_crystal_description block
_exptl_crystal_F_000 8658
_exptl_crystal_size_max 0.193
_exptl_crystal_size_mid 0.184
_exptl_crystal_size_min 0.091
_refine_diff_density_max 2.335
_refine_diff_density_min -1.219
_refine_diff_density_rms 0.159
_refine_ls_extinction_method none
_refine_ls_goodness_of_fit_ref 1.063
_refine_ls_hydrogen_treatment constr
_refine_ls_matrix_type full
_refine_ls_number_parameters 482
_refine_ls_number_reflns 10729
_refine_ls_number_restraints 0
_refine_ls_restrained_S_all 1.063
_refine_ls_R_factor_all 0.0783
_refine_ls_R_factor_gt 0.0526
_refine_ls_shift/su_max 0.001
_refine_ls_shift/su_mean 0.000
_refine_ls_structure_factor_coef Fsqd
_refine_ls_weighting_details 'w=1/[\s^2^(Fo^2^)+(0.0942P)^2^+80.1877P] where P=(Fo^2^+2Fc^2^)/3'
_refine_ls_weighting_scheme calc
_refine_ls_wR_factor_gt 0.1493
_refine_ls_wR_factor_ref 0.1645
_reflns_Friedel_coverage 0.000
_reflns_number_gt 7752
_reflns_number_total 10729
_reflns_threshold_expression 'I > 2\s(I)'
_cod_data_source_file d0dt00481b2.cif
_cod_data_source_block Dy3
_cod_original_cell_volume 19483.2(16)
_cod_original_sg_symbol_H-M 'R -3'
_cod_database_code 7703968
_shelx_shelxl_version_number 2018/3
_shelx_space_group_comment
;
The symmetry employed for this shelxl refinement is uniquely defined
by the following loop, which should always be used as a source of
symmetry information in preference to the above space-group names.
They are only intended as comments.
;
_shelx_estimated_absorpt_t_max 0.846
_shelx_estimated_absorpt_t_min 0.711
_olex2_refinement_description
;
1. Fixed Uiso
 At 1.2 times of:
  All C(H) groups, H4 of O4, All O(H,H) groups
 At 1.5 times of:
  All C(H,H,H) groups, H6 of O6
2. Others
 Fixed Sof: H46A(0.33333) H46B(0.33333) H46C(0.33333) H6(0.33333)
3.a Riding coordinates:
 O6(H6), O7(H7A,H7B)
3.b Ternary CH refined with riding coordinates:
 O4(H4)
3.c Aromatic/amide H refined with riding coordinates:
 C1(H1), C2(H2), C3(H3), C4(H4A), C5(H5), C8(H8), C11(H11), C12(H12), C13(H13),
  C14(H14), C15(H15), C17(H17), C18(H18), C22(H22), C23(H23), C24(H24),
 C25(H25), C27(H27), C29(H29), C30(H30), C31(H31), C32(H32), C34(H34), C36(H36),
  C38(H38), C39(H39), C40(H40), C42(H42), C43(H43), C44(H44)
3.d Idealised Me refined as rotating group:
 C46(H46A,H46B,H46C)
;

loop_
_space_group_symop_operation_xyz
'x, y, z'
'-y, x-y, z'
'-x+y, -x, z'
'x+2/3, y+1/3, z+1/3'
'-y+2/3, x-y+1/3, z+1/3'
'-x+y+2/3, -x+1/3, z+1/3'
'x+1/3, y+2/3, z+2/3'
'-y+1/3, x-y+2/3, z+2/3'
'-x+y+1/3, -x+2/3, z+2/3'
'-x, -y, -z'
'y, -x+y, -z'
'x-y, x, -z'
'-x+2/3, -y+1/3, -z+1/3'
'y+2/3, -x+y+1/3, -z+1/3'
'x-y+2/3, x+1/3, -z+1/3'
'-x+1/3, -y+2/3, -z+2/3'
'y+1/3, -x+y+2/3, -z+2/3'
'x-y+1/3, x+2/3, -z+2/3'

loop_
_atom_site_label
_atom_site_type_symbol
_atom_site_fract_x
_atom_site_fract_y
_atom_site_fract_z
_atom_site_U_iso_or_equiv
_atom_site_adp_type
_atom_site_occupancy
_atom_site_site_symmetry_order
_atom_site_calc_flag
_atom_site_refinement_flags_posn
_atom_site_refinement_flags_adp
_atom_site_refinement_flags_occupancy
_atom_site_disorder_assembly
_atom_site_disorder_group
Dy1 Dy 0.59200(2) 0.36233(2) 0.46371(2) 0.02621(10) Uani 1 1 d . . . . .
O1 O 0.57462(17) 0.40157(18) 0.42064(7) 0.0305(7) Uani 1 1 d . . . . .
O2 O 0.47731(18) 0.33638(19) 0.46255(8) 0.0334(8) Uani 1 1 d . . . . .
O3 O 0.53976(18) 0.24188(17) 0.45785(8) 0.0294(7) Uani 1 1 d . . . . .
O4 O 0.666667 0.333333 0.48965(13) 0.0283(12) Uani 1 3 d S T P . .
H4 H 0.666668 0.333333 0.511450 0.034 Uiso 1 3 calc RS T P . .
O5 O 0.666667 0.333333 0.43639(12) 0.0265(12) Uani 1 3 d S T P . .
N1 N 0.5363(2) 0.1344(2) 0.49280(9) 0.0317(9) Uani 1 1 d . . . . .
N2 N 0.6683(2) 0.2101(2) 0.51423(9) 0.0359(10) Uani 1 1 d . . . . .
C1 C 0.6094(3) 0.4582(4) 0.36639(13) 0.0500(16) Uani 1 1 d . . . . .
H1 H 0.640729 0.448708 0.376881 0.060 Uiso 1 1 calc R . . . .
C2 C 0.6292(4) 0.4918(5) 0.33955(15) 0.073(3) Uani 1 1 d . . . . .
H2 H 0.674439 0.506153 0.332076 0.088 Uiso 1 1 calc R . . . .
C3 C 0.5839(4) 0.5043(4) 0.32379(14) 0.0599(19) Uani 1 1 d . . . . .
H3 H 0.596227 0.524130 0.304842 0.072 Uiso 1 1 calc R . . . .
C4 C 0.5205(4) 0.4878(4) 0.33568(14) 0.0577(18) Uani 1 1 d . . . . .
H4A H 0.490092 0.499020 0.325400 0.069 Uiso 1 1 calc R . . . .
C5 C 0.5007(3) 0.4554(3) 0.36228(13) 0.0481(15) Uani 1 1 d . . . . .
H5 H 0.456714 0.444261 0.370185 0.058 Uiso 1 1 calc R . . . .
C6 C 0.5445(3) 0.4386(3) 0.37791(10) 0.0304(11) Uani 1 1 d . . . . .
C7 C 0.5255(3) 0.4018(3) 0.40639(11) 0.0299(10) Uani 1 1 d . . . . .
C8 C 0.4564(3) 0.3706(3) 0.41687(12) 0.0355(12) Uani 1 1 d . . . . .
H8 H 0.421538 0.369438 0.404430 0.043 Uiso 1 1 calc R . . . .
C9 C 0.4370(3) 0.3416(3) 0.44439(11) 0.0318(11) Uani 1 1 d . . . . .
C10 C 0.3632(3) 0.3144(3) 0.45519(13) 0.0381(12) Uani 1 1 d . . . . .
C11 C 0.3184(3) 0.3342(4) 0.44236(15) 0.0580(18) Uani 1 1 d . . . . .
H11 H 0.333772 0.365414 0.426282 0.070 Uiso 1 1 calc R . . . .
C12 C 0.2518(4) 0.3081(5) 0.45317(18) 0.068(2) Uani 1 1 d . . . . .
H12 H 0.221397 0.321471 0.444349 0.082 Uiso 1 1 calc R . . . .
C13 C 0.2292(3) 0.2641(4) 0.47606(16) 0.0555(17) Uani 1 1 d . . . . .
H13 H 0.182875 0.246039 0.482944 0.067 Uiso 1 1 calc R . . . .
C14 C 0.2728(3) 0.2448(3) 0.48965(15) 0.0504(16) Uani 1 1 d . . . . .
H14 H 0.257156 0.214350 0.505995 0.060 Uiso 1 1 calc R . . . .
C15 C 0.3399(3) 0.2707(3) 0.47891(13) 0.0415(13) Uani 1 1 d . . . . .
H15 H 0.370324 0.257980 0.488140 0.050 Uiso 1 1 calc R . . . .
C16 C 0.4798(3) 0.1930(3) 0.44731(12) 0.0351(12) Uani 1 1 d . . . . .
C17 C 0.4470(3) 0.2039(3) 0.42384(11) 0.0299(11) Uani 1 1 d . . . . .
H17 H 0.469245 0.248081 0.414444 0.036 Uiso 1 1 calc R . . . .
C18 C 0.3825(3) 0.1522(3) 0.41363(12) 0.0380(12) Uani 1 1 d . . . . .
H18 H 0.363098 0.160800 0.396754 0.046 Uiso 1 1 calc R . . . .
C19 C 0.3460(3) 0.0883(3) 0.42758(12) 0.0377(12) Uani 1 1 d . . . . .
C20 C 0.2768(3) 0.0309(3) 0.41741(13) 0.0417(13) Uani 1 1 d . . . . .
C21 C 0.2160(3) 0.0194(3) 0.43195(13) 0.0392(13) Uani 1 1 d . . . . .
C22 C 0.2164(3) 0.0665(3) 0.45286(13) 0.0415(13) Uani 1 1 d . . . . .
H22 H 0.259074 0.107757 0.457049 0.050 Uiso 1 1 calc R . . . .
C23 C 0.1576(3) 0.0548(3) 0.46719(14) 0.0476(15) Uani 1 1 d . . . . .
H23 H 0.159125 0.087568 0.480987 0.057 Uiso 1 1 calc R . . . .
C24 C 0.0937(3) -0.0077(4) 0.46102(17) 0.0570(18) Uani 1 1 d . . . . .
H24 H 0.052671 -0.016901 0.471258 0.068 Uiso 1 1 calc R . . . .
C25 C 0.0903(3) -0.0539(4) 0.44097(15) 0.0539(16) Uani 1 1 d . . . . .
H25 H 0.046989 -0.094893 0.437266 0.065 Uiso 1 1 calc R . . . .
C26 C 0.1504(3) -0.0421(3) 0.42542(14) 0.0483(15) Uani 1 1 d . . . . .
C27 C 0.1480(4) -0.0893(4) 0.40477(16) 0.0624(19) Uani 1 1 d . . . . .
H27 H 0.105319 -0.131163 0.401302 0.075 Uiso 1 1 calc R . . . .
C28 C 0.2066(4) -0.0761(4) 0.38930(17) 0.0640(19) Uani 1 1 d . . . . .
C29 C 0.2058(5) -0.1268(6) 0.3686(2) 0.092(3) Uani 1 1 d . . . . .
H29 H 0.164356 -0.170381 0.366002 0.111 Uiso 1 1 calc R . . . .
C30 C 0.2639(5) -0.1120(6) 0.3532(2) 0.105(4) Uani 1 1 d . . . . .
H30 H 0.262024 -0.144326 0.339103 0.126 Uiso 1 1 calc R . . . .
C31 C 0.3270(4) -0.0494(6) 0.35787(18) 0.084(3) Uani 1 1 d . . . . .
H31 H 0.366952 -0.039623 0.346647 0.101 Uiso 1 1 calc R . . . .
C32 C 0.3313(4) -0.0032(4) 0.37812(14) 0.063(2) Uani 1 1 d . . . . .
H32 H 0.374779 0.038097 0.381189 0.075 Uiso 1 1 calc R . . . .
C33 C 0.2723(3) -0.0146(4) 0.39511(14) 0.0537(16) Uani 1 1 d . . . . .
C34 C 0.3764(3) 0.0768(3) 0.45167(13) 0.0409(13) Uani 1 1 d . . . . .
H34 H 0.351053 0.033885 0.461853 0.049 Uiso 1 1 calc R . . . .
C35 C 0.4433(3) 0.1258(3) 0.46173(12) 0.0350(12) Uani 1 1 d . . . . .
C36 C 0.4714(3) 0.1061(3) 0.48573(12) 0.0384(13) Uani 1 1 d . . . . .
H36 H 0.439071 0.068498 0.497538 0.046 Uiso 1 1 calc R . . . .
C37 C 0.5553(3) 0.1080(3) 0.51735(12) 0.0360(12) Uani 1 1 d . . . . .
C38 C 0.5119(3) 0.0445(3) 0.53117(14) 0.0464(14) Uani 1 1 d . . . . .
H38 H 0.465715 0.015885 0.524135 0.056 Uiso 1 1 calc R . . . .
C39 C 0.5344(3) 0.0223(3) 0.55489(14) 0.0513(16) Uani 1 1 d . . . . .
H39 H 0.503770 -0.021708 0.563475 0.062 Uiso 1 1 calc R . . . .
C40 C 0.5993(4) 0.0620(4) 0.56606(14) 0.0552(17) Uani 1 1 d . . . . .
H40 H 0.612932 0.046649 0.582831 0.066 Uiso 1 1 calc R . . . .
C41 C 0.6469(3) 0.1265(3) 0.55284(13) 0.0454(14) Uani 1 1 d . . . . .
C42 C 0.7143(4) 0.1698(4) 0.56329(15) 0.062(2) Uani 1 1 d . . . . .
H42 H 0.730220 0.156864 0.580087 0.075 Uiso 1 1 calc R . . . .
C43 C 0.7567(4) 0.2302(4) 0.54945(17) 0.071(2) Uani 1 1 d . . . . .
H43 H 0.802910 0.259840 0.556193 0.085 Uiso 1 1 calc R . . . .
C44 C 0.7316(4) 0.2484(4) 0.52509(14) 0.0554(17) Uani 1 1 d . . . . .
H44 H 0.762098 0.291228 0.515664 0.066 Uiso 1 1 calc R . . . .
C45 C 0.6247(3) 0.1487(3) 0.52792(11) 0.0376(12) Uani 1 1 d . . . . .
C46 C 0.666667 0.333333 0.40576(19) 0.0299(18) Uani 1 3 d S T P . .
H46A H 0.618516 0.310510 0.398639 0.045 Uiso 0.3333 1 calc GR . . A -1
H46B H 0.689490 0.308006 0.398639 0.045 Uiso 0.3333 1 calc GR . . A -1
H46C H 0.691994 0.381484 0.398639 0.045 Uiso 0.3333 1 calc GR . . A -1
O6 O 0.666667 0.333333 0.5559(2) 0.096(3) Uani 1 3 d S T P . .
H6 H 0.699610 0.320540 0.562845 0.144 Uiso 0.3333 1 d R . . . .
O7 O 0.2329(2) 0.1827(2) 0.39033(9) 0.0481(11) Uani 1 1 d . . . . .
H7A H 0.192423 0.186227 0.386006 0.058 Uiso 1 1 d R . . . .
H7B H 0.255603 0.178677 0.373216 0.058 Uiso 1 1 d R . . . .

loop_
_atom_site_aniso_label
_atom_site_aniso_U_11
_atom_site_aniso_U_22
_atom_site_aniso_U_33
_atom_site_aniso_U_23
_atom_site_aniso_U_13
_atom_site_aniso_U_12
Dy1 0.02273(14) 0.02232(14) 0.03471(16) 0.00078(9) 0.00237(9) 0.01210(10)
O1 0.0224(17) 0.0313(18) 0.0378(19) 0.0043(15) 0.0043(14) 0.0134(15)
O2 0.0269(18) 0.035(2) 0.041(2) 0.0042(16) 0.0050(15) 0.0171(16)
O3 0.0235(17) 0.0229(17) 0.040(2) -0.0005(14) 0.0018(15) 0.0098(14)
O4 0.0269(18) 0.0269(18) 0.031(3) 0.000 0.000 0.0135(9)
O5 0.0224(17) 0.0224(17) 0.034(3) 0.000 0.000 0.0112(9)
N1 0.029(2) 0.025(2) 0.038(2) 0.0065(18) 0.0055(18) 0.0114(18)
N2 0.036(2) 0.032(2) 0.033(2) 0.0052(18) -0.0043(19) 0.012(2)
C1 0.028(3) 0.071(4) 0.041(3) 0.012(3) 0.001(2) 0.018(3)
C2 0.033(3) 0.121(7) 0.046(4) 0.028(4) 0.011(3) 0.025(4)
C3 0.050(4) 0.077(5) 0.038(3) 0.020(3) 0.005(3) 0.021(4)
C4 0.057(4) 0.074(5) 0.048(4) 0.017(3) 0.000(3) 0.037(4)
C5 0.048(4) 0.062(4) 0.046(3) 0.019(3) 0.014(3) 0.036(3)
C6 0.028(3) 0.028(3) 0.029(2) -0.004(2) -0.002(2) 0.009(2)
C7 0.027(2) 0.024(2) 0.037(3) 0.000(2) 0.004(2) 0.011(2)
C8 0.029(3) 0.039(3) 0.045(3) 0.003(2) 0.003(2) 0.021(2)
C9 0.028(3) 0.027(3) 0.039(3) 0.005(2) 0.009(2) 0.012(2)
C10 0.026(3) 0.038(3) 0.052(3) 0.003(3) 0.006(2) 0.017(2)
C11 0.040(3) 0.083(5) 0.062(4) 0.016(4) 0.006(3) 0.039(4)
C12 0.039(4) 0.099(6) 0.077(5) 0.010(5) 0.009(4) 0.042(4)
C13 0.024(3) 0.067(4) 0.070(4) -0.007(4) 0.010(3) 0.018(3)
C14 0.039(3) 0.045(4) 0.058(4) -0.001(3) 0.017(3) 0.014(3)
C15 0.034(3) 0.042(3) 0.049(3) 0.001(3) 0.008(3) 0.020(3)
C16 0.020(2) 0.026(3) 0.054(3) 0.000(2) 0.008(2) 0.007(2)
C17 0.024(2) 0.028(3) 0.039(3) 0.003(2) 0.001(2) 0.014(2)
C18 0.030(3) 0.043(3) 0.038(3) 0.008(2) 0.000(2) 0.016(2)
C19 0.026(3) 0.037(3) 0.043(3) 0.003(2) 0.002(2) 0.011(2)
C20 0.026(3) 0.045(3) 0.044(3) 0.010(3) 0.000(2) 0.009(2)
C21 0.025(3) 0.038(3) 0.047(3) 0.008(3) -0.001(2) 0.010(2)
C22 0.029(3) 0.036(3) 0.055(4) 0.009(3) -0.006(2) 0.013(2)
C23 0.040(3) 0.050(4) 0.059(4) 0.009(3) 0.002(3) 0.026(3)
C24 0.029(3) 0.063(4) 0.080(5) 0.021(4) 0.010(3) 0.025(3)
C25 0.026(3) 0.057(4) 0.069(4) 0.006(3) 0.002(3) 0.013(3)
C26 0.025(3) 0.048(4) 0.061(4) 0.004(3) -0.004(3) 0.010(3)
C27 0.038(4) 0.060(4) 0.065(4) -0.010(4) -0.014(3) 0.006(3)
C28 0.045(4) 0.071(5) 0.072(5) -0.016(4) -0.017(4) 0.026(4)
C29 0.065(6) 0.102(7) 0.096(7) -0.041(6) -0.023(5) 0.032(5)
C30 0.074(6) 0.149(10) 0.077(6) -0.060(6) -0.020(5) 0.044(7)
C31 0.058(5) 0.130(8) 0.061(5) -0.029(5) -0.012(4) 0.043(5)
C32 0.046(4) 0.089(6) 0.044(4) -0.009(4) -0.003(3) 0.026(4)
C33 0.040(3) 0.060(4) 0.052(4) -0.004(3) -0.010(3) 0.019(3)
C34 0.026(3) 0.031(3) 0.051(3) 0.014(2) 0.006(2) 0.004(2)
C35 0.025(3) 0.026(3) 0.048(3) 0.003(2) -0.003(2) 0.007(2)
C36 0.030(3) 0.024(3) 0.047(3) 0.011(2) 0.006(2) 0.003(2)
C37 0.037(3) 0.032(3) 0.037(3) 0.006(2) 0.004(2) 0.016(2)
C38 0.043(3) 0.037(3) 0.053(4) 0.012(3) 0.006(3) 0.015(3)
C39 0.050(4) 0.038(3) 0.059(4) 0.018(3) 0.007(3) 0.016(3)
C40 0.069(5) 0.053(4) 0.041(3) 0.017(3) 0.001(3) 0.029(4)
C41 0.053(4) 0.039(3) 0.040(3) 0.002(3) -0.008(3) 0.019(3)
C42 0.061(4) 0.063(4) 0.051(4) 0.015(3) -0.022(3) 0.022(4)
C43 0.047(4) 0.061(5) 0.074(5) 0.016(4) -0.031(4) 0.004(3)
C44 0.048(4) 0.047(4) 0.056(4) 0.013(3) -0.008(3) 0.012(3)
C45 0.044(3) 0.034(3) 0.033(3) 0.001(2) 0.002(2) 0.018(3)
C46 0.026(3) 0.026(3) 0.037(5) 0.000 0.000 0.0132(13)
O6 0.100(5) 0.100(5) 0.088(7) 0.000 0.000 0.050(3)
O7 0.037(2) 0.058(3) 0.071(3) 0.011(2) 0.025(2) 0.040(2)

loop_
_atom_type_symbol
_atom_type_description
_atom_type_scat_dispersion_real
_atom_type_scat_dispersion_imag
_atom_type_scat_source
C C 0.0033 0.0016 'International Tables Vol C Tables 4.2.6.8 and 6.1.1.4'
H H 0.0000 0.0000 'International Tables Vol C Tables 4.2.6.8 and 6.1.1.4'
Dy Dy -0.1892 4.4098 'International Tables Vol C Tables 4.2.6.8 and 6.1.1.4'
N N 0.0061 0.0033 'International Tables Vol C Tables 4.2.6.8 and 6.1.1.4'
O O 0.0106 0.0060 'International Tables Vol C Tables 4.2.6.8 and 6.1.1.4'
Cl Cl 0.1484 0.1585 'International Tables Vol C Tables 4.2.6.8 and 6.1.1.4'

loop_
_geom_angle_atom_site_label_1
_geom_angle_atom_site_label_2
_geom_angle_atom_site_label_3
_geom_angle
_geom_angle_site_symmetry_1
_geom_angle_site_symmetry_3
_geom_angle_publ_flag
Dy1 Dy1 Dy1 60.0 3_665 2_655 ?
O1 Dy1 Dy1 105.57(8) . 3_665 ?
O1 Dy1 Dy1 119.34(9) . 2_655 ?
O1 Dy1 O2 72.46(12) . . ?
O1 Dy1 O3 80.92(12) . 3_665 ?
O1 Dy1 O3 104.82(12) . . ?
O1 Dy1 O4 144.67(14) . . ?
O1 Dy1 O5 85.38(14) . . ?
O1 Dy1 N1 93.60(13) . 3_665 ?
O1 Dy1 N2 140.34(13) . 3_665 ?
O2 Dy1 Dy1 121.80(9) . 2_655 ?
O2 Dy1 Dy1 177.76(9) . 3_665 ?
O2 Dy1 O3 137.60(12) . 3_665 ?
O2 Dy1 O3 81.82(13) . . ?
O2 Dy1 O4 140.70(12) . . ?
O2 Dy1 O5 137.72(12) . . ?
O2 Dy1 N1 78.40(13) . 3_665 ?
O2 Dy1 N2 70.75(14) . 3_665 ?
O3 Dy1 Dy1 99.83(8) . 3_665 ?
O3 Dy1 Dy1 40.35(8) . 2_655 ?
O3 Dy1 Dy1 99.86(8) 3_665 2_655 ?
O3 Dy1 Dy1 40.38(8) 3_665 3_665 ?
O3 Dy1 O3 137.78(14) 3_665 . ?
O3 Dy1 O4 76.28(9) 3_665 . ?
O3 Dy1 O4 76.25(9) . . ?
O3 Dy1 O5 69.45(8) 3_665 . ?
O3 Dy1 O5 69.42(8) . . ?
O3 Dy1 N1 147.42(13) . 3_665 ?
O3 Dy1 N1 70.85(13) 3_665 3_665 ?
O3 Dy1 N2 84.14(14) . 3_665 ?
O3 Dy1 N2 118.27(14) 3_665 3_665 ?
O4 Dy1 Dy1 41.48(8) . 2_655 ?
O4 Dy1 Dy1 41.48(8) . 3_665 ?
O4 Dy1 O5 61.52(17) . . ?
O4 Dy1 N1 103.78(14) . 3_665 ?
O4 Dy1 N2 74.87(16) . 3_665 ?
O5 Dy1 Dy1 42.35(8) . 2_655 ?
O5 Dy1 Dy1 42.35(8) . 3_665 ?
O5 Dy1 N1 139.94(10) . 3_665 ?
O5 Dy1 N2 132.81(15) . 3_665 ?
N1 Dy1 Dy1 100.78(10) 3_665 3_665 ?
N1 Dy1 Dy1 144.51(10) 3_665 2_655 ?
N2 Dy1 Dy1 92.72(10) 3_665 2_655 ?
N2 Dy1 Dy1 110.86(11) 3_665 3_665 ?
N2 Dy1 N1 65.01(14) 3_665 3_665 ?
C7 O1 Dy1 139.4(3) . . ?
C9 O2 Dy1 136.9(3) . . ?
Dy1 O3 Dy1 99.27(13) 2_655 . ?
C16 O3 Dy1 134.6(3) . . ?
C16 O3 Dy1 124.2(3) . 2_655 ?
Dy1 O4 Dy1 97.04(16) 2_655 3_665 ?
Dy1 O4 Dy1 97.04(16) 2_655 . ?
Dy1 O4 Dy1 97.04(16) 3_665 . ?
Dy1 O4 H4 120.1 2_655 . ?
Dy1 O4 H4 120.1 3_665 . ?
Dy1 O4 H4 120.1 . . ?
Dy1 O5 Dy1 95.30(15) 2_655 . ?
Dy1 O5 Dy1 95.30(15) 2_655 3_665 ?
Dy1 O5 Dy1 95.31(15) 3_665 . ?
C46 O5 Dy1 121.42(11) . 3_665 ?
C46 O5 Dy1 121.41(11) . 2_655 ?
C46 O5 Dy1 121.42(11) . . ?
C36 N1 Dy1 125.2(3) . 2_655 ?
C36 N1 C37 119.0(4) . . ?
C37 N1 Dy1 115.7(3) . 2_655 ?
C44 N2 Dy1 121.9(4) . 2_655 ?
C44 N2 C45 117.5(5) . . ?
C45 N2 Dy1 118.6(3) . 2_655 ?
C2 C1 H1 119.8 . . ?
C6 C1 H1 119.8 . . ?
C6 C1 C2 120.5(6) . . ?
C1 C2 H2 119.8 . . ?
C3 C2 C1 120.4(6) . . ?
C3 C2 H2 119.8 . . ?
C2 C3 H3 120.3 . . ?
C2 C3 C4 119.4(6) . . ?
C4 C3 H3 120.3 . . ?
C3 C4 H4A 119.8 . . ?
C5 C4 C3 120.5(6) . . ?
C5 C4 H4A 119.8 . . ?
C4 C5 H5 119.5 . . ?
C4 C5 C6 120.9(6) . . ?
C6 C5 H5 119.5 . . ?
C1 C6 C5 118.1(5) . . ?
C1 C6 C7 118.2(5) . . ?
C5 C6 C7 123.7(5) . . ?
O1 C7 C6 116.5(4) . . ?
O1 C7 C8 122.9(5) . . ?
C8 C7 C6 120.5(5) . . ?
C7 C8 H8 118.4 . . ?
C9 C8 C7 123.2(5) . . ?
C9 C8 H8 118.4 . . ?
O2 C9 C8 124.9(5) . . ?
O2 C9 C10 114.7(4) . . ?
C8 C9 C10 120.4(5) . . ?
C11 C10 C9 122.1(5) . . ?
C15 C10 C9 119.3(5) . . ?
C15 C10 C11 118.6(5) . . ?
C10 C11 H11 120.2 . . ?
C12 C11 C10 119.7(7) . . ?
C12 C11 H11 120.2 . . ?
C11 C12 H12 119.5 . . ?
C13 C12 C11 121.0(7) . . ?
C13 C12 H12 119.5 . . ?
C12 C13 H13 119.6 . . ?
C12 C13 C14 120.7(6) . . ?
C14 C13 H13 119.6 . . ?
C13 C14 H14 120.7 . . ?
C13 C14 C15 118.7(6) . . ?
C15 C14 H14 120.7 . . ?
C10 C15 C14 121.3(6) . . ?
C10 C15 H15 119.3 . . ?
C14 C15 H15 119.3 . . ?
O3 C16 C17 122.9(5) . . ?
O3 C16 C35 119.5(5) . . ?
C17 C16 C35 117.5(5) . . ?
C16 C17 H17 119.0 . . ?
C16 C17 C18 121.9(5) . . ?
C18 C17 H17 119.0 . . ?
C17 C18 H18 119.3 . . ?
C19 C18 C17 121.3(5) . . ?
C19 C18 H18 119.3 . . ?
C18 C19 C20 123.4(5) . . ?
C34 C19 C18 117.9(5) . . ?
C34 C19 C20 118.6(5) . . ?
C21 C20 C19 119.2(5) . . ?
C33 C20 C19 120.8(5) . . ?
C33 C20 C21 119.8(5) . . ?
C20 C21 C22 122.5(5) . . ?
C20 C21 C26 119.6(6) . . ?
C22 C21 C26 117.9(5) . . ?
C21 C22 H22 118.8 . . ?
C23 C22 C21 122.4(6) . . ?
C23 C22 H22 118.8 . . ?
C22 C23 H23 120.7 . . ?
C22 C23 C24 118.5(6) . . ?
C24 C23 H23 120.7 . . ?
C23 C24 H24 119.2 . . ?
C25 C24 C23 121.5(6) . . ?
C25 C24 H24 119.2 . . ?
C24 C25 H25 119.6 . . ?
C24 C25 C26 120.8(6) . . ?
C26 C25 H25 119.6 . . ?
C25 C26 C21 118.8(6) . . ?
C27 C26 C21 119.5(6) . . ?
C27 C26 C25 121.7(6) . . ?
C26 C27 H27 119.5 . . ?
C28 C27 C26 120.9(6) . . ?
C28 C27 H27 119.5 . . ?
C27 C28 C29 121.6(7) . . ?
C27 C28 C33 120.4(7) . . ?
C33 C28 C29 117.8(7) . . ?
C28 C29 H29 119.8 . . ?
C30 C29 C28 120.4(9) . . ?
C30 C29 H29 119.8 . . ?
C29 C30 H30 119.6 . . ?
C29 C30 C31 120.9(9) . . ?
C31 C30 H30 119.6 . . ?
C30 C31 H31 119.7 . . ?
C32 C31 C30 120.7(8) . . ?
C32 C31 H31 119.7 . . ?
C31 C32 H32 119.0 . . ?
C31 C32 C33 121.9(7) . . ?
C33 C32 H32 119.0 . . ?
C20 C33 C28 119.4(6) . . ?
C20 C33 C32 122.6(6) . . ?
C32 C33 C28 118.0(7) . . ?
C19 C34 H34 118.6 . . ?
C19 C34 C35 122.8(5) . . ?
C35 C34 H34 118.6 . . ?
C34 C35 C16 118.3(5) . . ?
C34 C35 C36 117.8(5) . . ?
C36 C35 C16 123.9(5) . . ?
N1 C36 C35 126.3(5) . . ?
N1 C36 H36 116.9 . . ?
C35 C36 H36 116.9 . . ?
C38 C37 N1 125.1(5) . . ?
C38 C37 C45 117.7(5) . . ?
C45 C37 N1 117.1(5) . . ?
C37 C38 H38 119.2 . . ?
C39 C38 C37 121.7(6) . . ?
C39 C38 H38 119.2 . . ?
C38 C39 H39 119.4 . . ?
C40 C39 C38 121.2(6) . . ?
C40 C39 H39 119.4 . . ?
C39 C40 H40 119.8 . . ?
C39 C40 C41 120.4(6) . . ?
C41 C40 H40 119.8 . . ?
C40 C41 C45 118.7(6) . . ?
C42 C41 C40 123.2(6) . . ?
C42 C41 C45 118.2(5) . . ?
C41 C42 H42 120.1 . . ?
C43 C42 C41 119.8(6) . . ?
C43 C42 H42 120.1 . . ?
C42 C43 H43 120.6 . . ?
C42 C43 C44 118.9(6) . . ?
C44 C43 H43 120.6 . . ?
N2 C44 C43 124.4(6) . . ?
N2 C44 H44 117.8 . . ?
C43 C44 H44 117.8 . . ?
N2 C45 C37 118.5(5) . . ?
N2 C45 C41 121.2(5) . . ?
C37 C45 C41 120.2(5) . . ?
O5 C46 H46A 109.5 . . ?
O5 C46 H46B 109.5 . . ?
O5 C46 H46C 109.5 . . ?
H46A C46 H46B 109.5 . . ?
H46A C46 H46C 109.5 . . ?
H46B C46 H46C 109.5 . . ?
H7A O7 H7B 113.1 . . ?

loop_
_geom_bond_atom_site_label_1
_geom_bond_atom_site_label_2
_geom_bond_distance
_geom_bond_site_symmetry_2
_geom_bond_publ_flag
Dy1 Dy1 3.5535(4) 3_665 ?
Dy1 Dy1 3.5535(4) 2_655 ?
Dy1 O1 2.267(3) . ?
Dy1 O2 2.308(3) . ?
Dy1 O3 2.331(3) 3_665 ?
Dy1 O3 2.333(3) . ?
Dy1 O4 2.371(3) . ?
Dy1 O5 2.404(3) . ?
Dy1 N1 2.556(4) 3_665 ?
Dy1 N2 2.512(4) 3_665 ?
O1 C7 1.271(6) . ?
O2 C9 1.268(6) . ?
O3 C16 1.316(6) . ?
O4 H4 1.0000 . ?
O5 C46 1.405(10) . ?
N1 C36 1.290(7) . ?
N1 C37 1.425(7) . ?
N2 C44 1.321(8) . ?
N2 C45 1.364(7) . ?
C1 H1 0.9500 . ?
C1 C2 1.391(9) . ?
C1 C6 1.382(8) . ?
C2 H2 0.9500 . ?
C2 C3 1.374(10) . ?
C3 H3 0.9500 . ?
C3 C4 1.376(10) . ?
C4 H4A 0.9500 . ?
C4 C5 1.371(9) . ?
C5 H5 0.9500 . ?
C5 C6 1.398(8) . ?
C6 C7 1.485(7) . ?
C7 C8 1.413(7) . ?
C8 H8 0.9500 . ?
C8 C9 1.384(7) . ?
C9 C10 1.515(7) . ?
C10 C11 1.399(8) . ?
C10 C15 1.373(8) . ?
C11 H11 0.9500 . ?
C11 C12 1.380(9) . ?
C12 H12 0.9500 . ?
C12 C13 1.348(10) . ?
C13 H13 0.9500 . ?
C13 C14 1.385(10) . ?
C14 H14 0.9500 . ?
C14 C15 1.388(8) . ?
C15 H15 0.9500 . ?
C16 C17 1.386(7) . ?
C16 C35 1.450(7) . ?
C17 H17 0.9500 . ?
C17 C18 1.392(7) . ?
C18 H18 0.9500 . ?
C18 C19 1.385(8) . ?
C19 C20 1.496(8) . ?
C19 C34 1.383(8) . ?
C20 C21 1.406(8) . ?
C20 C33 1.404(9) . ?
C21 C22 1.414(9) . ?
C21 C26 1.441(8) . ?
C22 H22 0.9500 . ?
C22 C23 1.362(8) . ?
C23 H23 0.9500 . ?
C23 C24 1.428(10) . ?
C24 H24 0.9500 . ?
C24 C25 1.350(10) . ?
C25 H25 0.9500 . ?
C25 C26 1.415(9) . ?
C26 C27 1.392(10) . ?
C27 H27 0.9500 . ?
C27 C28 1.376(10) . ?
C28 C29 1.462(12) . ?
C28 C33 1.436(10) . ?
C29 H29 0.9500 . ?
C29 C30 1.358(13) . ?
C30 H30 0.9500 . ?
C30 C31 1.408(13) . ?
C31 H31 0.9500 . ?
C31 C32 1.350(11) . ?
C32 H32 0.9500 . ?
C32 C33 1.432(10) . ?
C34 H34 0.9500 . ?
C34 C35 1.406(7) . ?
C35 C36 1.436(8) . ?
C36 H36 0.9500 . ?
C37 C38 1.397(8) . ?
C37 C45 1.422(8) . ?
C38 H38 0.9500 . ?
C38 C39 1.386(9) . ?
C39 H39 0.9500 . ?
C39 C40 1.356(10) . ?
C40 H40 0.9500 . ?
C40 C41 1.418(9) . ?
C41 C42 1.396(9) . ?
C41 C45 1.426(8) . ?
C42 H42 0.9500 . ?
C42 C43 1.347(10) . ?
C43 H43 0.9500 . ?
C43 C44 1.394(9) . ?
C44 H44 0.9500 . ?
C46 H46A 0.9800 . ?
C46 H46B 0.9800 . ?
C46 H46C 0.9800 . ?
O6 H6 0.9600 . ?
O7 H7A 0.9600 . ?
O7 H7B 0.9591 . ?
